data_4316751
loop_
_publ_author_name
'Andreas Orthaber'
'Christiane Seidel'
'Ferdinand Belaj'
'J\"org H. Albering'
'Rudolf Pietschnig'
'Uwe Ruschewitz'

_publ_contact_author_address
; Institute of Chemistry,
  Karl-Franzens University Graz,
  Schubertstr. 1,
  A-8010 Graz,
  Austria
;
_publ_contact_author_email ferdinand.belaj@uni-graz.at
_publ_contact_author_fax 43(316)3809835
_publ_contact_author_name 'Ferdinand Belaj'
_publ_contact_author_phone 43(316)3805288
_publ_section_title
;
 Optimized Synthesis of Tetrafluoroterephthalic Acid: A Versatile Linking
 Ligand for the Construction of New Coordination Polymers and
 Metal-Organic Frameworks
;
_journal_name_full 'Inorganic Chemistry'
_journal_page_first 9350
_journal_page_last 9357
_journal_paper_doi 10.1021/ic1009829
_journal_volume 49
_journal_year 2010
_chemical_compound_source 'synthetical product'
_chemical_formula_moiety 'C8 H2 F4 O4'
_chemical_formula_sum 'C8 H2 F4 O4'
_chemical_formula_weight 238.10
_chemical_name_common 'Tetrafluoroterephthalic acid'
_chemical_name_systematic ' 2,3,5,6-Tetrafluoro-1,4-benzenedicarboxylic acid'
_space_group_IT_number 2
_symmetry_cell_setting triclinic
_symmetry_space_group_name_Hall '-P 1'
_symmetry_space_group_name_H-M 'P -1'
_atom_sites_solution_hydrogens geom
_atom_sites_solution_primary direct
_atom_sites_solution_secondary difmap
_audit_creation_method 'manual edited SHELXL-97 .cif file'
_cell_angle_alpha 87.32(3)
_cell_angle_beta 78.41(3)
_cell_angle_gamma 74.11(3)
_cell_formula_units_Z 1
_cell_length_a 4.5649(17)
_cell_length_b 5.8322(17)
_cell_length_c 7.452(2)
_cell_measurement_reflns_used 66
_cell_measurement_temperature 95(2)
_cell_measurement_theta_max 25.75
_cell_measurement_theta_min 10.18
_cell_volume 186.92(11)
_computing_cell_refinement 'local software'
_computing_data_collection 'local software'
_computing_data_reduction 'local software'
_computing_molecular_graphics 'ORTEP (Johnson, 1965)'
_computing_publication_material 'SHELXL-97 (Sheldrick, 1997)'
_computing_structure_refinement 'SHELXL-97 (Sheldrick, 1997)'
_computing_structure_solution 'SHELXS-97 (Sheldrick, 1997)'
_diffrn_ambient_temperature 95(2)
_diffrn_measured_fraction_theta_full 0.995
_diffrn_measured_fraction_theta_max 0.995
_diffrn_measurement_device 'four-circle diffractometer'
_diffrn_measurement_device_type Stoe
_diffrn_measurement_method '\w-\q scans'
_diffrn_radiation_monochromator graphite
_diffrn_radiation_source 'fine-focus sealed tube'
_diffrn_radiation_type MoK\a
_diffrn_radiation_wavelength 0.71069
_diffrn_reflns_av_R_equivalents 0.0298
_diffrn_reflns_av_sigmaI/netI 0.0438
_diffrn_reflns_limit_h_max 6
_diffrn_reflns_limit_h_min -6
_diffrn_reflns_limit_k_max 8
_diffrn_reflns_limit_k_min -8
_diffrn_reflns_limit_l_max 10
_diffrn_reflns_limit_l_min -9
_diffrn_reflns_number 1376
_diffrn_reflns_theta_full 30.00
_diffrn_reflns_theta_max 30.00
_diffrn_reflns_theta_min 2.79
_diffrn_standards_decay_% 0.467
_diffrn_standards_interval_count 100
_diffrn_standards_number 2
_exptl_absorpt_coefficient_mu 0.230
_exptl_absorpt_correction_type none
_exptl_crystal_colour colourless
_exptl_crystal_density_diffrn 2.115
_exptl_crystal_density_method 'not measured'
_exptl_crystal_description block
_exptl_crystal_F_000 118
_exptl_crystal_size_max 0.36
_exptl_crystal_size_mid 0.22
_exptl_crystal_size_min 0.18
_refine_diff_density_max 0.377
_refine_diff_density_min -0.245
_refine_diff_density_rms 0.063
_refine_ls_extinction_method none
_refine_ls_goodness_of_fit_ref 1.075
_refine_ls_hydrogen_treatment refU
_refine_ls_matrix_type full
_refine_ls_number_parameters 76
_refine_ls_number_reflns 1086
_refine_ls_number_restraints 0
_refine_ls_restrained_S_all 1.075
_refine_ls_R_factor_all 0.0401
_refine_ls_R_factor_gt 0.0342
_refine_ls_shift/su_max 0.000
_refine_ls_shift/su_mean 0.000
_refine_ls_structure_factor_coef Fsqd
_refine_ls_weighting_details 'calc w=1/[\s^2^(Fo^2^)+(0.0400P)^2^+0.0322P] where P=(Fo^2^+2Fc^2^)/3'
_refine_ls_weighting_scheme calc
_refine_ls_wR_factor_gt 0.0871
_refine_ls_wR_factor_ref 0.0914
_reflns_number_gt 951
_reflns_number_total 1086
_reflns_threshold_expression >2sigma(I)
_cod_data_source_file ic1009829_si_001_1.cif
_cod_data_source_block a62e
_cod_original_cell_volume 186.92(10)
_cod_database_code 4316751

loop_
_symmetry_equiv_pos_as_xyz
'x, y, z'
'-x, -y, -z'

loop_
_atom_site_label
_atom_site_type_symbol
_atom_site_fract_x
_atom_site_fract_y
_atom_site_fract_z
_atom_site_U_iso_or_equiv
_atom_site_adp_type
_atom_site_occupancy
_atom_site_symmetry_multiplicity
_atom_site_calc_flag
_atom_site_refinement_flags
_atom_site_disorder_assembly
_atom_site_disorder_group
C1 C 0.5067(2) 0.64194(18) 0.15027(15) 0.0106(2) Uani 1 1 d . . .
C2 C 0.3473(3) 0.46630(19) 0.17338(15) 0.0112(2) Uani 1 1 d . . .
F2 F 0.19756(18) 0.41945(13) 0.33743(9) 0.01679(19) Uani 1 1 d . . .
C3 C 0.3407(3) 0.32996(18) 0.02798(15) 0.0109(2) Uani 1 1 d . . .
F3 F 0.18476(17) 0.16448(12) 0.06737(10) 0.01498(18) Uani 1 1 d . . .
C7 C 0.5057(3) 0.79662(19) 0.30584(15) 0.0113(2) Uani 1 1 d . . .
O1 O 0.2962(2) 0.81011(17) 0.44616(13) 0.0207(2) Uani 1 1 d . . .
H1 H 0.2941 0.9219 0.5139 0.033(7) Uiso 0.50 1 calc PR . .
O2 O 0.7162(2) 0.90374(17) 0.28394(13) 0.0209(2) Uani 1 1 d . . .
H2 H 0.6995 0.9808 0.3796 0.033(7) Uiso 0.50 1 calc PR . .

loop_
_atom_site_aniso_label
_atom_site_aniso_U_11
_atom_site_aniso_U_22
_atom_site_aniso_U_33
_atom_site_aniso_U_23
_atom_site_aniso_U_13
_atom_site_aniso_U_12
C1 0.0132(5) 0.0097(4) 0.0093(5) -0.0024(4) -0.0023(4) -0.0030(4)
C2 0.0138(5) 0.0110(5) 0.0084(5) -0.0009(4) 0.0002(4) -0.0042(4)
F2 0.0244(4) 0.0178(4) 0.0089(3) -0.0014(3) 0.0030(3) -0.0111(3)
C3 0.0131(5) 0.0095(4) 0.0114(5) -0.0011(4) -0.0016(4) -0.0054(4)
F3 0.0197(4) 0.0132(3) 0.0150(3) -0.0019(3) -0.0004(3) -0.0111(3)
C7 0.0142(5) 0.0107(5) 0.0099(5) -0.0016(4) -0.0029(4) -0.0038(4)
O1 0.0242(5) 0.0251(5) 0.0128(4) -0.0087(3) 0.0011(4) -0.0088(4)
O2 0.0261(5) 0.0242(5) 0.0179(5) -0.0057(4) -0.0045(4) -0.0151(4)

loop_
_atom_type_symbol
_atom_type_description
_atom_type_scat_dispersion_real
_atom_type_scat_dispersion_imag
_atom_type_scat_source
C C 0.0033 0.0016 'International Tables Vol C Tables 4.2.6.8 and 6.1.1.4'
H H 0.0000 0.0000 'International Tables Vol C Tables 4.2.6.8 and 6.1.1.4'
F F 0.0171 0.0103 'International Tables Vol C Tables 4.2.6.8 and 6.1.1.4'
O O 0.0106 0.0060 'International Tables Vol C Tables 4.2.6.8 and 6.1.1.4'

loop_
_geom_angle_atom_site_label_1
_geom_angle_atom_site_label_2
_geom_angle_atom_site_label_3
_geom_angle
_geom_angle_site_symmetry_1
_geom_angle_site_symmetry_3
_geom_angle_publ_flag
C3 C1 C2 115.81(10) 2_665 . ?
C3 C1 C7 121.94(10) 2_665 . ?
C2 C1 C7 122.23(10) . . ?
F2 C2 C3 116.65(10) . . ?
F2 C2 C1 121.49(10) . . ?
C3 C2 C1 121.85(10) . . ?
F3 C3 C2 116.46(10) . . ?
F3 C3 C1 121.18(10) . 2_665 ?
C2 C3 C1 122.34(10) . 2_665 ?
O1 C7 O2 125.42(11) . . ?
O1 C7 C1 117.69(10) . . ?
O2 C7 C1 116.89(10) . . ?
C7 O1 H1 109.5 . . ?
C7 O2 H2 109.5 . . ?

loop_
_geom_bond_atom_site_label_1
_geom_bond_atom_site_label_2
_geom_bond_distance
_geom_bond_site_symmetry_2
_geom_bond_publ_flag
C1 C3 1.3953(16) 2_665 ?
C1 C2 1.3965(15) . ?
C1 C7 1.5003(15) . ?
C2 F2 1.3310(13) . ?
C2 C3 1.3834(15) . ?
C3 F3 1.3379(13) . ?
C7 O1 1.2566(15) . ?
C7 O2 1.2638(14) . ?
O1 H1 0.84 . ?
O2 H2 0.84 . ?

loop_
_geom_hbond_atom_site_label_D
_geom_hbond_atom_site_label_H
_geom_hbond_atom_site_label_A
_geom_hbond_distance_DH
_geom_hbond_distance_HA
_geom_hbond_distance_DA
_geom_hbond_angle_DHA
_geom_hbond_site_symmetry_A
O1 H1 O2 0.84 1.84 2.6551(15) 162.4 2_676
O2 H2 O1 0.84 1.83 2.6551(15) 167.6 2_676

loop_
_geom_torsion_atom_site_label_1
_geom_torsion_atom_site_label_2
_geom_torsion_atom_site_label_3
_geom_torsion_atom_site_label_4
_geom_torsion
_geom_torsion_site_symmetry_1
_geom_torsion_site_symmetry_2
_geom_torsion_site_symmetry_3
_geom_torsion_site_symmetry_4
_geom_torsion_publ_flag
C3 C1 C2 F2 178.72(10) 2_665 . . . ?
C7 C1 C2 F2 -3.26(17) . . . . ?
C3 C1 C2 C3 -0.26(18) 2_665 . . . ?
C7 C1 C2 C3 177.75(10) . . . . ?
F2 C2 C3 F3 -0.12(15) . . . . ?
C1 C2 C3 F3 178.92(10) . . . . ?
F2 C2 C3 C1 -178.75(10) . . . 2_665 ?
C1 C2 C3 C1 0.28(19) . . . 2_665 ?
C3 C1 C7 O1 159.55(11) 2_665 . . . ?
C2 C1 C7 O1 -18.34(16) . . . . ?
C3 C1 C7 O2 -20.13(16) 2_665 . . . ?
C2 C1 C7 O2 161.98(11) . . . . ?
